data_2221883
loop_
_publ_author_name
'Wang, Wei'
'Liu, Bang-Wei'
'Liu, Jing'
'Ren, Rui'

_publ_section_title
;
 4-Hydroxybenzoic acid--1<i>H</i>-imidazole (1/1)
;
_journal_coeditor_code AT2768
_journal_issue 6
_journal_name_full 'Acta Crystallographica Section E'
_journal_page_first o1205
_journal_paper_doi 10.1107/S1600536809016043
_journal_volume 65
_journal_year 2009
_chemical_formula_iupac 'C7 H6 O3, C3 H4 N2'
_chemical_formula_moiety 'C7 H6 O3, C3 H4 N2'
_chemical_formula_sum 'C10 H10 N2 O3'
_chemical_formula_weight 206.20
_chemical_name_systematic
;
4-Hydroxybenzoic acid--1<i>H</i>-imidazole (1/1)
;
_space_group_IT_number 14
_symmetry_cell_setting monoclinic
_symmetry_space_group_name_Hall '-P 2yn'
_symmetry_space_group_name_H-M 'P 1 21/n 1'
_atom_sites_solution_hydrogens geom
_atom_sites_solution_primary direct
_atom_sites_solution_secondary difmap
_audit_creation_method SHELXL-97
_cell_angle_alpha 90.00
_cell_angle_beta 113.759(3)
_cell_angle_gamma 90.00
_cell_formula_units_Z 4
_cell_length_a 9.601(2)
_cell_length_b 10.530(2)
_cell_length_c 10.586(2)
_cell_measurement_reflns_used 2125
_cell_measurement_temperature 293(2)
_cell_measurement_theta_max 25.64
_cell_measurement_theta_min 2.86
_cell_volume 979.5(3)
_computing_cell_refinement 'SAINT (Siemens, 1996)'
_computing_data_collection 'SMART (Siemens, 1996)'
_computing_data_reduction 'SAINT (Siemens, 1996)'
_computing_molecular_graphics 'SHELXTL (Sheldrick, 2008)'
_computing_publication_material
;
SHELXTL (Sheldrick, 2008), PARST (Nardelli, 1995) and PLATON
(Spek, 2009)
;
_computing_structure_refinement 'SHELXL97 (Sheldrick, 2008)'
_computing_structure_solution 'SHELXS97 (Sheldrick, 2008)'
_diffrn_ambient_temperature 293(2)
_diffrn_detector_area_resol_mean 8.33
_diffrn_measured_fraction_theta_full 0.994
_diffrn_measured_fraction_theta_max 0.994
_diffrn_measurement_device_type
;
Siemens SMART 1000 CCD area-detector
;
_diffrn_measurement_method \w
_diffrn_radiation_monochromator graphite
_diffrn_radiation_source 'fine-focus sealed tube'
_diffrn_radiation_type MoK\a
_diffrn_radiation_wavelength 0.71073
_diffrn_reflns_av_R_equivalents 0.0237
_diffrn_reflns_av_sigmaI/netI 0.0217
_diffrn_reflns_limit_h_max 11
_diffrn_reflns_limit_h_min -10
_diffrn_reflns_limit_k_max 12
_diffrn_reflns_limit_k_min -12
_diffrn_reflns_limit_l_max 5
_diffrn_reflns_limit_l_min -12
_diffrn_reflns_number 5200
_diffrn_reflns_theta_full 25.72
_diffrn_reflns_theta_max 25.72
_diffrn_reflns_theta_min 2.42
_diffrn_standards_number 0
_exptl_absorpt_coefficient_mu 0.105
_exptl_absorpt_correction_T_max 0.987
_exptl_absorpt_correction_T_min 0.955
_exptl_absorpt_correction_type multi-scan
_exptl_absorpt_process_details '(SADABS; Sheldrick, 1996)'
_exptl_crystal_colour colourless
_exptl_crystal_density_diffrn 1.398
_exptl_crystal_density_method 'not measured'
_exptl_crystal_description block
_exptl_crystal_F_000 440
_exptl_crystal_size_max 0.47
_exptl_crystal_size_mid 0.29
_exptl_crystal_size_min 0.10
_refine_diff_density_max 0.608
_refine_diff_density_min -0.472
_refine_ls_extinction_method none
_refine_ls_goodness_of_fit_ref 1.110
_refine_ls_hydrogen_treatment constr
_refine_ls_matrix_type full
_refine_ls_number_parameters 136
_refine_ls_number_reflns 1858
_refine_ls_number_restraints 0
_refine_ls_restrained_S_all 1.110
_refine_ls_R_factor_all 0.0743
_refine_ls_R_factor_gt 0.0664
_refine_ls_shift/su_max 0.000
_refine_ls_shift/su_mean 0.000
_refine_ls_structure_factor_coef Fsqd
_refine_ls_weighting_details 'calc w=1/[\s^2^(Fo^2^)+(0.1212P)^2^+0.6043P] where P=(Fo^2^+2Fc^2^)/3'
_refine_ls_weighting_scheme calc
_refine_ls_wR_factor_gt 0.2037
_refine_ls_wR_factor_ref 0.2126
_reflns_number_gt 1583
_reflns_number_total 1858
_reflns_threshold_expression I>2\s(I)
_cod_data_source_file at2768.cif
_cod_data_source_block I
_cod_original_cell_volume 979.6(4)
_cod_original_sg_symbol_H-M 'P 21/n'
_cod_database_code 2221883
_cod_database_fobs_code 2221883

loop_
_symmetry_equiv_pos_as_xyz
'x, y, z'
'-x+1/2, y+1/2, -z+1/2'
'-x, -y, -z'
'x-1/2, -y-1/2, z-1/2'

loop_
_atom_site_type_symbol
_atom_site_label
_atom_site_fract_x
_atom_site_fract_y
_atom_site_fract_z
_atom_site_U_iso_or_equiv
_atom_site_adp_type
_atom_site_calc_flag
_atom_site_refinement_flags
_atom_site_occupancy
_atom_site_disorder_assembly
_atom_site_disorder_group
O O1 -0.0067(2) 0.60204(17) 0.30887(18) 0.0406(5) Uani d . 1 . .
O O2 0.1226(2) 0.62774(19) 0.53341(19) 0.0494(6) Uani d . 1 . .
H H2 0.1995 0.5993 0.5951 0.080 Uiso calc . 1 . .
C C1 0.2147(3) 0.4753(2) 0.4208(2) 0.0376(6) Uani d . 1 . .
N N1 -0.0869(3) 0.8121(2) 0.4675(2) 0.0444(6) Uani d . 1 . .
H H1 -0.0212 0.7516 0.4899 0.080 Uiso calc . 1 . .
C C10 0.1036(3) 0.5752(2) 0.4219(3) 0.0361(6) Uani d . 1 . .
O O3 0.5211(3) 0.1947(2) 0.4273(2) 0.0614(7) Uani d . 1 . .
H H3 0.5014 0.1663 0.3499 0.080 Uiso calc . 1 . .
C C2 0.2031(3) 0.4185(3) 0.2978(3) 0.0421(7) Uani d . 1 . .
H H2A 0.1256 0.4433 0.2149 0.080 Uiso calc . 1 . .
C C8 -0.2648(3) 0.9398(2) 0.3478(3) 0.0364(6) Uani d . 1 . .
H H8 -0.3401 0.9793 0.2727 0.080 Uiso calc . 1 . .
C C7 -0.1811(3) 0.8415(3) 0.3413(3) 0.0461(7) Uani d . 1 . .
H H7 -0.1880 0.8005 0.2611 0.080 Uiso calc . 1 . .
C C4 0.4199(3) 0.2872(3) 0.4201(3) 0.0438(7) Uani d . 1 . .
C C6 0.3317(3) 0.4363(3) 0.5424(3) 0.0478(7) Uani d . 1 . .
H H6 0.3420 0.4738 0.6253 0.080 Uiso calc . 1 . .
C C3 0.3048(3) 0.3260(3) 0.2973(3) 0.0449(7) Uani d . 1 . .
H H3A 0.2960 0.2896 0.2143 0.080 Uiso calc . 1 . .
C C5 0.4330(4) 0.3435(3) 0.5433(3) 0.0545(8) Uani d . 1 . .
H H5 0.5102 0.3183 0.6262 0.080 Uiso calc . 1 . .
N N2 -0.2226(4) 0.9731(3) 0.4821(3) 0.0715(9) Uani d . 1 . .
C C9 -0.1105(4) 0.8937(3) 0.5572(3) 0.0519(8) Uani d . 1 . .
H H9 -0.0586 0.8941 0.6528 0.080 Uiso calc . 1 . .

loop_
_atom_site_aniso_label
_atom_site_aniso_U_11
_atom_site_aniso_U_22
_atom_site_aniso_U_33
_atom_site_aniso_U_12
_atom_site_aniso_U_13
_atom_site_aniso_U_23
O1 0.0403(10) 0.0418(10) 0.0347(10) 0.0012(7) 0.0099(8) 0.0032(7)
O2 0.0488(11) 0.0549(12) 0.0346(10) 0.0151(9) 0.0065(8) -0.0054(8)
C1 0.0384(13) 0.0386(13) 0.0336(13) -0.0009(10) 0.0121(11) -0.0003(10)
N1 0.0458(12) 0.0424(12) 0.0412(13) 0.0075(10) 0.0137(10) 0.0059(10)
C10 0.0366(13) 0.0371(13) 0.0319(13) -0.0023(10) 0.0108(10) 0.0022(9)
O3 0.0610(13) 0.0710(15) 0.0436(12) 0.0277(11) 0.0122(10) -0.0073(10)
C2 0.0438(14) 0.0463(14) 0.0319(13) 0.0046(11) 0.0109(11) 0.0005(10)
C8 0.0331(12) 0.0372(12) 0.0323(12) 0.0079(10) 0.0065(10) 0.0097(10)
C7 0.0475(15) 0.0476(15) 0.0386(14) 0.0003(12) 0.0125(12) -0.0002(12)
C4 0.0435(14) 0.0466(15) 0.0398(14) 0.0068(11) 0.0154(12) -0.0027(11)
C6 0.0517(16) 0.0551(16) 0.0305(13) 0.0116(13) 0.0101(12) -0.0063(11)
C3 0.0498(15) 0.0503(15) 0.0327(13) 0.0049(12) 0.0146(12) -0.0052(11)
C5 0.0527(16) 0.0673(19) 0.0316(14) 0.0177(14) 0.0048(12) -0.0024(13)
N2 0.075(2) 0.0681(19) 0.075(2) 0.0103(15) 0.0332(17) 0.0024(15)
C9 0.0572(17) 0.0594(18) 0.0343(15) 0.0063(14) 0.0137(13) 0.0022(12)

loop_
_atom_type_symbol
_atom_type_description
_atom_type_scat_dispersion_real
_atom_type_scat_dispersion_imag
_atom_type_scat_source
C C 0.0033 0.0016 'International Tables Vol C Tables 4.2.6.8 and 6.1.1.4'
H H 0.0000 0.0000 'International Tables Vol C Tables 4.2.6.8 and 6.1.1.4'
N N 0.0061 0.0033 'International Tables Vol C Tables 4.2.6.8 and 6.1.1.4'
O O 0.0106 0.0060 'International Tables Vol C Tables 4.2.6.8 and 6.1.1.4'

loop_
_geom_angle_atom_site_label_1
_geom_angle_atom_site_label_2
_geom_angle_atom_site_label_3
_geom_angle_site_symmetry_1
_geom_angle_site_symmetry_3
_geom_angle
_geom_angle_publ_flag
C10 O2 H2 . . 109.5 ?
C6 C1 C2 . . 118.0(2) ?
C6 C1 C10 . . 120.8(2) ?
C2 C1 C10 . . 121.2(2) ?
C7 N1 C9 . . 108.7(2) ?
C7 N1 H1 . . 125.7 ?
C9 N1 H1 . . 125.7 ?
O2 C10 O1 . . 122.8(2) ?
O2 C10 C1 . . 118.9(2) ?
O1 C10 C1 . . 118.3(2) ?
C4 O3 H3 . . 109.5 ?
C3 C2 C1 . . 121.0(2) ?
C3 C2 H2A . . 119.5 ?
C1 C2 H2A . . 119.5 ?
C7 C8 N2 . . 108.9(2) ?
C7 C8 H8 . . 125.6 ?
N2 C8 H8 . . 125.6 ?
N1 C7 C8 . . 108.2(2) ?
N1 C7 H7 . . 125.9 ?
C8 C7 H7 . . 125.9 ?
O3 C4 C3 . . 123.1(2) ?
O3 C4 C5 . . 117.4(2) ?
C3 C4 C5 . . 119.4(2) ?
C5 C6 C1 . . 121.5(2) ?
C5 C6 H6 . . 119.3 ?
C1 C6 H6 . . 119.3 ?
C2 C3 C4 . . 120.1(2) ?
C2 C3 H3A . . 119.9 ?
C4 C3 H3A . . 119.9 ?
C6 C5 C4 . . 119.9(3) ?
C6 C5 H5 . . 120.0 ?
C4 C5 H5 . . 120.0 ?
C9 N2 C8 . . 106.8(3) ?
N2 C9 N1 . . 107.3(3) ?
N2 C9 H9 . . 126.3 ?
N1 C9 H9 . . 126.3 ?

loop_
_geom_bond_atom_site_label_1
_geom_bond_atom_site_label_2
_geom_bond_site_symmetry_2
_geom_bond_distance
_geom_bond_publ_flag
O1 C10 . 1.269(3) ?
O2 C10 . 1.249(3) ?
O2 H2 . 0.8200 ?
C1 C6 . 1.387(4) ?
C1 C2 . 1.396(4) ?
C1 C10 . 1.502(4) ?
N1 C7 . 1.313(4) ?
N1 C9 . 1.367(4) ?
N1 H1 . 0.8600 ?
O3 C4 . 1.357(3) ?
O3 H3 . 0.8200 ?
C2 C3 . 1.381(4) ?
C2 H2A . 0.9300 ?
C8 C7 . 1.330(4) ?
C8 N2 . 1.358(4) ?
C8 H8 . 0.9300 ?
C7 H7 . 0.9300 ?
C4 C3 . 1.386(4) ?
C4 C5 . 1.391(4) ?
C6 C5 . 1.376(4) ?
C6 H6 . 0.9300 ?
C3 H3A . 0.9300 ?
C5 H5 . 0.9300 ?
N2 C9 . 1.341(4) ?
C9 H9 . 0.9300 ?

loop_
_geom_hbond_atom_site_label_D
_geom_hbond_atom_site_label_H
_geom_hbond_atom_site_label_A
_geom_hbond_site_symmetry_D
_geom_hbond_site_symmetry_H
_geom_hbond_site_symmetry_A
_geom_hbond_distance_DH
_geom_hbond_distance_HA
_geom_hbond_distance_DA
_geom_hbond_angle_DHA
_geom_hbond_publ_flag
N1 H1 O1 . . 1_555 0.86 2.527 3.057(3) 120.73 yes
N1 H1 O2 . . 1_555 0.86 1.818 2.678(3) 177.32 yes
O3 H3 O1 . . 2_545 0.82 1.831 2.635(3) 166.35 yes
C8 H8 O1 . . 2_455 0.93 1.886 2.748(3) 153.18 yes

loop_
_cod_related_entry_id
_cod_related_entry_database
_cod_related_entry_code
1 ChemSpider 30655775
